data_7056829
loop_
_publ_author_name
'Kumar, Robin'
'Kishan, Ram'
'Thomas, Jisha Mary'
'Chinnappan, Sivasankar'
'Thirupathi, Natesan'

_publ_section_title
;
 Probing the factors that influence the conformation of a guanidinato
 ligand in [(\h5-C5Me5)M(NN)X] (NN = chelating
 N,N&#x2032;,N&#x2032;&#x2032;-tri(o-substituted
 aryl)guanidinate(1&#x2212;); X = chloro, azido and triazolato)
;
_journal_issue 3
_journal_name_full 'New Journal of Chemistry'
_journal_page_first 1853
_journal_paper_doi 10.1039/C7NJ03766J
_journal_volume 42
_journal_year 2018
_chemical_formula_moiety 'C37 H38 F3 N6 O4 Rh'
_chemical_formula_sum 'C37 H38 F3 N6 O4 Rh'
_chemical_formula_weight 790.64
_space_group_crystal_system monoclinic
_space_group_IT_number 14
_space_group_name_Hall '-P 2ybc'
_space_group_name_H-M_alt 'P 1 21/c 1'
_symmetry_space_group_name_Hall '-P 2ybc'
_symmetry_space_group_name_H-M 'P 1 21/c 1'
_atom_sites_solution_hydrogens geom
_audit_creation_method SHELXL-2017/1
_audit_update_record
;
2017-12-18 deposited with the CCDC.
2017-12-19 downloaded from the CCDC.
;
_cell_angle_alpha 90
_cell_angle_beta 101.585(6)
_cell_angle_gamma 90
_cell_formula_units_Z 4
_cell_length_a 11.5855(7)
_cell_length_b 20.6617(11)
_cell_length_c 15.7428(9)
_cell_measurement_reflns_used 7479
_cell_measurement_temperature 298(2)
_cell_measurement_theta_max 29.1399
_cell_measurement_theta_min 2.8743
_cell_volume 3691.7(4)
_computing_cell_refinement 'CrysAlisPro, Oxford Diffraction Ltd.'
_computing_data_collection 'CrysAlisPro, Oxford Diffraction Ltd.'
_computing_data_reduction 'CrysAlisPro, Oxford Diffraction Ltd.'
_computing_molecular_graphics Olex2
_computing_publication_material 'WINGX 2014'
_computing_structure_refinement 'SHELXL-2017/1 (Sheldrick, 2017)'
_computing_structure_solution 'SHELXT 2014/5 (Sheldrick, 2014)'
_diffrn_ambient_temperature 298(2)
_diffrn_detector_area_resol_mean 15.9853
_diffrn_measured_fraction_theta_full 0.998
_diffrn_measured_fraction_theta_max 0.998
_diffrn_measurement_device_type 'Xcalibur, Sapphire3'
_diffrn_measurement_method '\w scans'
_diffrn_radiation_type MoK\a
_diffrn_radiation_wavelength 0.71073
_diffrn_reflns_av_R_equivalents 0.0587
_diffrn_reflns_av_unetI/netI 0.0620
_diffrn_reflns_Laue_measured_fraction_full 0.998
_diffrn_reflns_Laue_measured_fraction_max 0.998
_diffrn_reflns_limit_h_max 14
_diffrn_reflns_limit_h_min -14
_diffrn_reflns_limit_k_max 25
_diffrn_reflns_limit_k_min -25
_diffrn_reflns_limit_l_max 19
_diffrn_reflns_limit_l_min -19
_diffrn_reflns_number 35091
_diffrn_reflns_point_group_measured_fraction_full 0.998
_diffrn_reflns_point_group_measured_fraction_max 0.998
_diffrn_reflns_theta_full 25.242
_diffrn_reflns_theta_max 26.372
_diffrn_reflns_theta_min 2.880
_diffrn_source 'Enhance (Mo) X-ray Source'
_exptl_absorpt_coefficient_mu 0.525
_exptl_absorpt_correction_T_max 1.00000
_exptl_absorpt_correction_T_min 0.96807
_exptl_absorpt_correction_type multi-scan
_exptl_absorpt_process_details
;
CrysAlisPro, Agilent Technologies,
Version 1.171.34.49 (release 20-01-2011 CrysAlis171 .NET)
(compiled Jan 20 2011,15:58:25)
Empirical absorption correction using spherical harmonics,
 implemented in SCALE3 ABSPACK scaling algorithm.
;
_exptl_crystal_colour Red
_exptl_crystal_density_diffrn 1.423
_exptl_crystal_density_method 'not measured'
_exptl_crystal_description Rhombic
_exptl_crystal_F_000 1624
_exptl_crystal_size_max 0.250
_exptl_crystal_size_mid 0.250
_exptl_crystal_size_min 0.200
_refine_diff_density_max 0.437
_refine_diff_density_min -0.328
_refine_diff_density_rms 0.065
_refine_ls_extinction_method none
_refine_ls_goodness_of_fit_ref 1.083
_refine_ls_hydrogen_treatment constr
_refine_ls_matrix_type full
_refine_ls_number_parameters 467
_refine_ls_number_reflns 7537
_refine_ls_number_restraints 476
_refine_ls_restrained_S_all 1.060
_refine_ls_R_factor_all 0.0934
_refine_ls_R_factor_gt 0.0603
_refine_ls_shift/su_max 0.017
_refine_ls_shift/su_mean 0.001
_refine_ls_structure_factor_coef Fsqd
_refine_ls_weighting_details 'w=1/[\s^2^(Fo^2^)+(0.0482P)^2^+1.2808P] where P=(Fo^2^+2Fc^2^)/3'
_refine_ls_weighting_scheme calc
_refine_ls_wR_factor_gt 0.1151
_refine_ls_wR_factor_ref 0.1278
_reflns_Friedel_coverage 0.000
_reflns_number_gt 5438
_reflns_number_total 7537
_reflns_threshold_expression 'I > 2\s(I)'
_cod_data_source_file c7nj03766j2.cif
_cod_data_source_block 20
_cod_depositor_comments 'Adding full bibliography for 7056828--7056838.cif.'
_cod_database_code 7056829
_shelx_shelxl_version_number 2017/1
_shelx_space_group_comment
;
The symmetry employed for this shelxl refinement is uniquely defined
by the following loop, which should always be used as a source of
symmetry information in preference to the above space-group names.
They are only intended as comments.
;
_shelx_estimated_absorpt_t_min 0.880
_shelx_estimated_absorpt_t_max 0.902

loop_
_space_group_symop_operation_xyz
'x, y, z'
'-x, y+1/2, -z+1/2'
'-x, -y, -z'
'x, -y-1/2, z-1/2'

loop_
_atom_site_label
_atom_site_type_symbol
_atom_site_fract_x
_atom_site_fract_y
_atom_site_fract_z
_atom_site_U_iso_or_equiv
_atom_site_adp_type
_atom_site_occupancy
_atom_site_site_symmetry_order
_atom_site_calc_flag
_atom_site_refinement_flags_posn
_atom_site_refinement_flags_adp
Rh1 Rh 0.74578(3) 0.66783(2) 0.47356(2) 0.04407(12) Uani 1 1 d . U
F1 F 0.4027(3) 0.76000(17) 0.4045(2) 0.1095(11) Uani 1 1 d . U
F2 F 0.6410(3) 0.88376(12) 0.5532(2) 0.0841(9) Uani 1 1 d . U
F3 F 0.3453(3) 0.84657(16) 0.5802(3) 0.1072(11) Uani 1 1 d . U
O1 O 0.6368(4) 0.5583(2) 0.7879(2) 0.1009(13) Uani 1 1 d . U
O2 O 0.8054(5) 0.5087(3) 0.8338(3) 0.165(2) Uani 1 1 d . U
O3 O 1.0104(4) 0.6010(2) 0.8496(3) 0.138(2) Uani 1 1 d . U
O4 O 1.0997(4) 0.5549(3) 0.7569(3) 0.1263(18) Uani 1 1 d . U
N1 N 0.5778(3) 0.68151(15) 0.4993(2) 0.0470(8) Uani 1 1 d . U
N2 N 0.7125(3) 0.75408(15) 0.5413(2) 0.0478(8) Uani 1 1 d . U
N3 N 0.5298(3) 0.76882(17) 0.5865(2) 0.0557(9) Uani 1 1 d . U
H3 H 0.548425 0.808114 0.601278 0.067 Uiso 1 1 calc R U
N4 N 0.9046(3) 0.61913(18) 0.6345(3) 0.0642(10) Uani 1 1 d . U
N5 N 0.7920(3) 0.62369(16) 0.5952(2) 0.0522(9) Uani 1 1 d . U
N6 N 0.7187(3) 0.60011(17) 0.6421(2) 0.0583(9) Uani 1 1 d . U
C1 C 0.6027(4) 0.73642(19) 0.5417(2) 0.0445(9) Uani 1 1 d . U
C2 C 0.4681(4) 0.6579(2) 0.4587(3) 0.0519(10) Uani 1 1 d . U
C3 C 0.3825(5) 0.6962(3) 0.4091(3) 0.0700(13) Uani 1 1 d . U
C4 C 0.2803(5) 0.6718(4) 0.3617(4) 0.1017(19) Uani 1 1 d . U
H4 H 0.224268 0.699158 0.329542 0.122 Uiso 1 1 calc R U
C5 C 0.2613(6) 0.6063(4) 0.3621(5) 0.114(2) Uani 1 1 d . U
H5 H 0.193413 0.588598 0.328579 0.136 Uiso 1 1 calc R U
C6 C 0.3427(6) 0.5674(3) 0.4119(4) 0.0974(19) Uani 1 1 d . U
H6 H 0.327964 0.523216 0.413585 0.117 Uiso 1 1 calc R U
C7 C 0.4474(5) 0.5918(2) 0.4605(3) 0.0708(14) Uani 1 1 d . U
H7 H 0.502449 0.564395 0.493475 0.085 Uiso 1 1 calc R U
C8 C 0.7791(4) 0.8000(2) 0.5956(3) 0.0477(10) Uani 1 1 d . U
C9 C 0.7468(4) 0.8638(2) 0.6014(3) 0.0571(11) Uani 1 1 d . U
C10 C 0.8138(5) 0.9093(2) 0.6522(3) 0.0742(14) Uani 1 1 d . U
H10 H 0.786977 0.951550 0.654592 0.089 Uiso 1 1 calc R U
C11 C 0.9202(5) 0.8911(3) 0.6990(4) 0.0798(15) Uani 1 1 d . U
H11 H 0.967418 0.921135 0.733853 0.096 Uiso 1 1 calc R U
C12 C 0.9577(4) 0.8297(3) 0.6951(3) 0.0731(14) Uani 1 1 d . U
H12 H 1.030962 0.817638 0.727191 0.088 Uiso 1 1 calc R U
C13 C 0.8887(4) 0.7844(2) 0.6440(3) 0.0613(12) Uani 1 1 d . U
H13 H 0.916568 0.742319 0.642063 0.074 Uiso 1 1 calc R U
C14 C 0.4288(4) 0.7441(2) 0.6103(3) 0.0537(11) Uani 1 1 d . U
C15 C 0.3330(5) 0.7846(3) 0.6059(3) 0.0727(13) Uani 1 1 d . U
C16 C 0.2308(5) 0.7652(4) 0.6284(4) 0.0987(19) Uani 1 1 d . U
H16 H 0.168540 0.794029 0.626010 0.118 Uiso 1 1 calc R U
C17 C 0.2213(6) 0.7037(4) 0.6543(4) 0.106(2) Uani 1 1 d . U
H17 H 0.150926 0.689408 0.667518 0.127 Uiso 1 1 calc R U
C18 C 0.3149(6) 0.6619(3) 0.6612(4) 0.0909(17) Uani 1 1 d . U
H18 H 0.307852 0.619760 0.680143 0.109 Uiso 1 1 calc R U
C19 C 0.4200(5) 0.6822(2) 0.6400(3) 0.0675(13) Uani 1 1 d . U
H19 H 0.483730 0.654036 0.645973 0.081 Uiso 1 1 calc R U
C20 C 0.7598(5) 0.7054(2) 0.3501(3) 0.0629(12) Uani 1 1 d . U
C21 C 0.7027(4) 0.6458(2) 0.3376(3) 0.0593(11) Uani 1 1 d . U
C22 C 0.7771(5) 0.5974(2) 0.3816(3) 0.0622(12) Uani 1 1 d . U
C23 C 0.8861(5) 0.6263(3) 0.4173(3) 0.0652(12) Uani 1 1 d . U
C24 C 0.8765(5) 0.6930(3) 0.3998(3) 0.0654(12) Uani 1 1 d . U
C25 C 0.7155(7) 0.7701(3) 0.3147(4) 0.111(2) Uani 1 1 d . U
H25A H 0.631255 0.771384 0.307526 0.167 Uiso 1 1 calc R U
H25B H 0.737108 0.776825 0.259596 0.167 Uiso 1 1 calc R U
H25C H 0.749678 0.803471 0.354250 0.167 Uiso 1 1 calc R U
C26 C 0.5816(5) 0.6344(3) 0.2851(3) 0.101(2) Uani 1 1 d . U
H26A H 0.541750 0.602914 0.313682 0.152 Uiso 1 1 calc R U
H26B H 0.587188 0.618747 0.228684 0.152 Uiso 1 1 calc R U
H26C H 0.538123 0.674262 0.279368 0.152 Uiso 1 1 calc R U
C27 C 0.7506(7) 0.5263(2) 0.3826(4) 0.115(3) Uani 1 1 d . U
H27A H 0.788825 0.508110 0.437095 0.172 Uiso 1 1 calc R U
H27B H 0.779002 0.505235 0.336386 0.172 Uiso 1 1 calc R U
H27C H 0.667030 0.520044 0.374811 0.172 Uiso 1 1 calc R U
C28 C 0.9953(6) 0.5916(3) 0.4632(4) 0.116(2) Uani 1 1 d . U
H28A H 1.053475 0.622704 0.488844 0.174 Uiso 1 1 calc R U
H28B H 1.026022 0.565580 0.422308 0.174 Uiso 1 1 calc R U
H28C H 0.976030 0.564284 0.507733 0.174 Uiso 1 1 calc R U
C29 C 0.9710(6) 0.7429(3) 0.4253(4) 0.116(2) Uani 1 1 d . U
H29A H 0.936012 0.783020 0.437805 0.174 Uiso 1 1 calc R U
H29B H 1.011784 0.749169 0.378587 0.174 Uiso 1 1 calc R U
H29C H 1.025628 0.728481 0.475919 0.174 Uiso 1 1 calc R U
C30 C 0.9047(5) 0.5913(2) 0.7109(3) 0.0575(11) Uani 1 1 d . U
C31 C 0.7893(5) 0.5792(2) 0.7160(3) 0.0587(11) Uani 1 1 d . U
C32 C 0.7466(7) 0.5449(3) 0.7844(4) 0.0904(17) Uani 1 1 d . U
C33 C 1.0173(5) 0.5815(2) 0.7727(3) 0.0750(15) Uani 1 1 d . U
C34 C 0.5895(8) 0.5260(4) 0.8575(5) 0.149(3) Uani 1 1 d . U
H34A H 0.583975 0.479759 0.846839 0.179 Uiso 1 1 calc R U
H34B H 0.642175 0.533125 0.912887 0.179 Uiso 1 1 calc R U
C35 C 0.4768(8) 0.5512(5) 0.8600(6) 0.186(4) Uani 1 1 d . U
H35A H 0.423086 0.540558 0.806988 0.280 Uiso 1 1 calc R U
H35B H 0.481641 0.597325 0.866469 0.280 Uiso 1 1 calc R U
H35C H 0.448977 0.532649 0.908077 0.280 Uiso 1 1 calc R U
C36 C 1.1120(8) 0.5884(5) 0.9209(5) 0.191(5) Uani 1 1 d . U
H36A H 1.150957 0.548530 0.910223 0.229 Uiso 1 1 calc R U
H36B H 1.168499 0.623507 0.925377 0.229 Uiso 1 1 calc R U
C37 C 1.0686(10) 0.5833(4) 0.9983(6) 0.202(5) Uani 1 1 d . U
H37A H 1.003175 0.553849 0.989696 0.303 Uiso 1 1 calc R U
H37B H 1.043181 0.625129 1.013839 0.303 Uiso 1 1 calc R U
H37C H 1.129780 0.567511 1.043958 0.303 Uiso 1 1 calc R U

loop_
_atom_site_aniso_label
_atom_site_aniso_U_11
_atom_site_aniso_U_22
_atom_site_aniso_U_33
_atom_site_aniso_U_23
_atom_site_aniso_U_13
_atom_site_aniso_U_12
Rh1 0.0442(2) 0.0464(2) 0.04050(19) 0.00178(15) 0.00591(14) 0.00358(16)
F1 0.109(3) 0.099(2) 0.102(3) 0.005(2) -0.021(2) 0.023(2)
F2 0.077(2) 0.0586(16) 0.108(2) 0.0091(15) -0.0009(18) 0.0029(15)
F3 0.091(3) 0.097(2) 0.139(3) 0.010(2) 0.038(2) 0.036(2)
O1 0.109(3) 0.123(3) 0.074(3) 0.027(2) 0.026(2) -0.024(3)
O2 0.156(5) 0.218(6) 0.116(4) 0.113(4) 0.015(4) 0.020(4)
O3 0.118(4) 0.183(4) 0.085(3) -0.059(3) -0.044(3) 0.085(3)
O4 0.104(3) 0.191(5) 0.082(3) 0.025(3) 0.012(3) 0.080(3)
N1 0.0391(18) 0.0477(19) 0.053(2) -0.0081(16) 0.0063(16) -0.0020(15)
N2 0.045(2) 0.0467(18) 0.051(2) -0.0060(15) 0.0065(16) 0.0011(16)
N3 0.047(2) 0.055(2) 0.065(2) -0.0154(18) 0.0112(19) -0.0022(17)
N4 0.057(2) 0.075(3) 0.059(2) 0.011(2) 0.006(2) 0.019(2)
N5 0.054(2) 0.055(2) 0.0452(19) 0.0049(16) 0.0042(18) 0.0068(18)
N6 0.066(2) 0.058(2) 0.048(2) 0.0033(17) 0.0053(19) -0.009(2)
C1 0.044(2) 0.046(2) 0.041(2) 0.0012(17) 0.0034(18) 0.0048(18)
C2 0.046(2) 0.068(3) 0.041(2) -0.010(2) 0.0073(19) -0.007(2)
C3 0.061(3) 0.087(3) 0.056(3) -0.011(3) -0.002(2) 0.002(3)
C4 0.055(3) 0.157(5) 0.082(4) -0.030(4) -0.014(3) 0.011(4)
C5 0.059(4) 0.178(6) 0.100(5) -0.052(5) 0.006(3) -0.045(4)
C6 0.103(5) 0.105(4) 0.087(4) -0.033(3) 0.026(4) -0.054(4)
C7 0.076(3) 0.075(3) 0.063(3) -0.021(2) 0.019(3) -0.033(3)
C8 0.046(2) 0.052(2) 0.046(2) -0.0049(19) 0.013(2) -0.006(2)
C9 0.052(3) 0.055(3) 0.064(3) 0.001(2) 0.012(2) -0.003(2)
C10 0.083(4) 0.060(3) 0.084(4) -0.013(3) 0.026(3) -0.016(3)
C11 0.068(3) 0.095(4) 0.078(4) -0.030(3) 0.018(3) -0.030(3)
C12 0.047(3) 0.103(4) 0.065(3) -0.016(3) 0.002(2) -0.010(3)
C13 0.046(3) 0.072(3) 0.065(3) -0.010(2) 0.007(2) -0.002(2)
C14 0.044(2) 0.071(3) 0.046(2) -0.013(2) 0.011(2) -0.004(2)
C15 0.058(3) 0.093(4) 0.069(3) -0.008(3) 0.017(3) 0.005(3)
C16 0.055(3) 0.147(5) 0.100(5) 0.000(4) 0.028(3) 0.016(4)
C17 0.071(4) 0.151(6) 0.102(5) -0.006(5) 0.036(4) -0.024(4)
C18 0.097(4) 0.102(4) 0.079(4) -0.006(3) 0.029(4) -0.032(3)
C19 0.069(3) 0.077(3) 0.057(3) -0.007(2) 0.014(3) -0.008(3)
C20 0.088(3) 0.056(3) 0.049(3) 0.007(2) 0.025(2) 0.013(2)
C21 0.061(3) 0.081(3) 0.038(2) -0.007(2) 0.014(2) 0.004(2)
C22 0.092(3) 0.050(2) 0.053(3) -0.003(2) 0.033(3) 0.005(2)
C23 0.063(3) 0.081(3) 0.057(3) 0.008(2) 0.024(2) 0.022(2)
C24 0.067(3) 0.075(3) 0.060(3) -0.005(2) 0.028(2) -0.012(2)
C25 0.180(7) 0.079(4) 0.084(4) 0.031(3) 0.049(5) 0.047(4)
C26 0.081(4) 0.173(6) 0.048(3) -0.019(3) 0.010(3) -0.012(4)
C27 0.192(8) 0.056(3) 0.118(5) -0.011(3) 0.085(6) -0.008(4)
C28 0.088(4) 0.169(6) 0.094(5) 0.020(4) 0.023(4) 0.069(4)
C29 0.111(5) 0.139(5) 0.108(5) -0.034(4) 0.047(4) -0.064(4)
C30 0.071(3) 0.049(2) 0.049(3) 0.005(2) 0.006(2) 0.016(2)
C31 0.082(3) 0.047(2) 0.043(2) 0.0033(19) 0.002(2) -0.002(2)
C32 0.105(5) 0.105(4) 0.058(3) 0.023(3) 0.008(3) -0.012(4)
C33 0.082(4) 0.077(3) 0.062(3) 0.011(3) 0.004(3) 0.038(3)
C34 0.149(7) 0.201(8) 0.104(5) 0.057(5) 0.043(6) -0.039(6)
C35 0.127(7) 0.317(13) 0.122(7) 0.039(8) 0.042(6) -0.049(8)
C36 0.158(8) 0.271(11) 0.102(5) -0.088(7) -0.074(5) 0.125(8)
C37 0.278(13) 0.139(7) 0.136(6) 0.041(7) -0.083(7) -0.031(8)

loop_
_atom_type_symbol
_atom_type_description
_atom_type_scat_dispersion_real
_atom_type_scat_dispersion_imag
_atom_type_scat_source
C C 0.0033 0.0016 'International Tables Vol C Tables 4.2.6.8 and 6.1.1.4'
H H 0.0000 0.0000 'International Tables Vol C Tables 4.2.6.8 and 6.1.1.4'
N N 0.0061 0.0033 'International Tables Vol C Tables 4.2.6.8 and 6.1.1.4'
O O 0.0106 0.0060 'International Tables Vol C Tables 4.2.6.8 and 6.1.1.4'
F F 0.0171 0.0103 'International Tables Vol C Tables 4.2.6.8 and 6.1.1.4'
Rh Rh -1.1178 0.9187 'International Tables Vol C Tables 4.2.6.8 and 6.1.1.4'

loop_
_geom_angle_atom_site_label_1
_geom_angle_atom_site_label_2
_geom_angle_atom_site_label_3
_geom_angle
N1 Rh1 N5 87.61(14)
N1 Rh1 C20 111.94(17)
N5 Rh1 C20 160.45(18)
N1 Rh1 C22 121.13(18)
N5 Rh1 C22 106.07(16)
C20 Rh1 C22 64.83(17)
N1 Rh1 C21 100.59(16)
N5 Rh1 C21 141.79(17)
C20 Rh1 C21 38.06(18)
C22 Rh1 C21 38.37(17)
N1 Rh1 C24 149.18(18)
N5 Rh1 C24 121.43(18)
C20 Rh1 C24 39.40(19)
C22 Rh1 C24 64.16(18)
C21 Rh1 C24 63.95(19)
N1 Rh1 N2 61.59(12)
N5 Rh1 N2 86.88(13)
C20 Rh1 N2 101.80(14)
C22 Rh1 N2 166.61(15)
C21 Rh1 N2 129.91(16)
C24 Rh1 N2 106.44(16)
N1 Rh1 C23 159.16(18)
N5 Rh1 C23 97.22(16)
C20 Rh1 C23 64.69(18)
C22 Rh1 C23 38.07(18)
C21 Rh1 C23 63.50(19)
C24 Rh1 C23 37.92(18)
N2 Rh1 C23 138.67(18)
N1 Rh1 C1 30.65(12)
N5 Rh1 C1 85.79(12)
C20 Rh1 C1 110.69(15)
C22 Rh1 C1 150.43(18)
C21 Rh1 C1 119.49(16)
C24 Rh1 C1 132.43(16)
N2 Rh1 C1 30.96(12)
C23 Rh1 C1 169.32(17)
C32 O1 C34 116.2(6)
C33 O3 C36 117.8(5)
C1 N1 C2 128.4(4)
C1 N1 Rh1 95.6(2)
C2 N1 Rh1 131.7(3)
C1 N2 C8 126.6(3)
C1 N2 Rh1 92.4(2)
C8 N2 Rh1 137.1(3)
C1 N3 C14 126.4(3)
C1 N3 H3 116.8
C14 N3 H3 116.8
N5 N4 C30 105.9(4)
N6 N5 N4 113.1(3)
N6 N5 Rh1 126.6(3)
N4 N5 Rh1 120.3(3)
N5 N6 C31 104.6(4)
N1 C1 N2 110.4(3)
N1 C1 N3 125.6(4)
N2 C1 N3 123.8(4)
N1 C1 Rh1 53.79(19)
N2 C1 Rh1 56.7(2)
N3 C1 Rh1 173.4(3)
C3 C2 C7 117.9(5)
C3 C2 N1 123.0(4)
C7 C2 N1 118.7(4)
F1 C3 C4 118.4(6)
F1 C3 C2 118.6(5)
C4 C3 C2 122.9(6)
C3 C4 C5 119.0(6)
C3 C4 H4 120.5
C5 C4 H4 120.5
C6 C5 C4 119.5(6)
C6 C5 H5 120.2
C4 C5 H5 120.2
C5 C6 C7 121.9(6)
C5 C6 H6 119.1
C7 C6 H6 119.1
C2 C7 C6 118.7(6)
C2 C7 H7 120.6
C6 C7 H7 120.6
C9 C8 C13 114.8(4)
C9 C8 N2 124.4(4)
C13 C8 N2 120.7(4)
F2 C9 C10 117.2(4)
F2 C9 C8 118.4(4)
C10 C9 C8 124.4(5)
C11 C10 C9 118.3(5)
C11 C10 H10 120.9
C9 C10 H10 120.9
C12 C11 C10 120.2(5)
C12 C11 H11 119.9
C10 C11 H11 119.9
C11 C12 C13 120.7(5)
C11 C12 H12 119.6
C13 C12 H12 119.6
C12 C13 C8 121.6(5)
C12 C13 H13 119.2
C8 C13 H13 119.2
C19 C14 C15 117.9(4)
C19 C14 N3 123.8(4)
C15 C14 N3 118.3(4)
F3 C15 C16 120.3(5)
F3 C15 C14 117.0(4)
C16 C15 C14 122.7(6)
C17 C16 C15 119.0(6)
C17 C16 H16 120.5
C15 C16 H16 120.5
C16 C17 C18 120.5(6)
C16 C17 H17 119.8
C18 C17 H17 119.8
C17 C18 C19 120.5(6)
C17 C18 H18 119.8
C19 C18 H18 119.8
C14 C19 C18 119.4(5)
C14 C19 H19 120.3
C18 C19 H19 120.3
C21 C20 C24 106.6(4)
C21 C20 C25 128.2(6)
C24 C20 C25 125.1(5)
C21 C20 Rh1 71.6(2)
C24 C20 Rh1 71.0(2)
C25 C20 Rh1 125.6(3)
C20 C21 C22 109.4(5)
C20 C21 C26 125.6(5)
C22 C21 C26 125.0(5)
C20 C21 Rh1 70.3(3)
C22 C21 Rh1 70.3(3)
C26 C21 Rh1 126.0(3)
C23 C22 C21 107.9(4)
C23 C22 C27 125.4(5)
C21 C22 C27 126.4(6)
C23 C22 Rh1 72.6(3)
C21 C22 Rh1 71.3(2)
C27 C22 Rh1 126.6(3)
C24 C23 C22 108.0(4)
C24 C23 C28 125.9(6)
C22 C23 C28 126.1(5)
C24 C23 Rh1 70.0(2)
C22 C23 Rh1 69.3(2)
C28 C23 Rh1 128.0(3)
C23 C24 C20 108.0(4)
C23 C24 C29 126.7(6)
C20 C24 C29 125.3(5)
C23 C24 Rh1 72.1(2)
C20 C24 Rh1 69.6(2)
C29 C24 Rh1 125.3(3)
C20 C25 H25A 109.5
C20 C25 H25B 109.5
H25A C25 H25B 109.5
C20 C25 H25C 109.5
H25A C25 H25C 109.5
H25B C25 H25C 109.5
C21 C26 H26A 109.5
C21 C26 H26B 109.5
H26A C26 H26B 109.5
C21 C26 H26C 109.5
H26A C26 H26C 109.5
H26B C26 H26C 109.5
C22 C27 H27A 109.5
C22 C27 H27B 109.5
H27A C27 H27B 109.5
C22 C27 H27C 109.5
H27A C27 H27C 109.5
H27B C27 H27C 109.5
C23 C28 H28A 109.5
C23 C28 H28B 109.5
H28A C28 H28B 109.5
C23 C28 H28C 109.5
H28A C28 H28C 109.5
H28B C28 H28C 109.5
C24 C29 H29A 109.5
C24 C29 H29B 109.5
H29A C29 H29B 109.5
C24 C29 H29C 109.5
H29A C29 H29C 109.5
H29B C29 H29C 109.5
N4 C30 C31 107.9(4)
N4 C30 C33 119.6(5)
C31 C30 C33 132.5(4)
N6 C31 C30 108.5(4)
N6 C31 C32 123.7(5)
C30 C31 C32 127.6(5)
O2 C32 O1 122.6(6)
O2 C32 C31 123.6(7)
O1 C32 C31 113.8(6)
O4 C33 O3 123.4(6)
O4 C33 C30 125.2(5)
O3 C33 C30 111.2(5)
C35 C34 O1 109.6(7)
C35 C34 H34A 109.7
O1 C34 H34A 109.7
C35 C34 H34B 109.7
O1 C34 H34B 109.7
H34A C34 H34B 108.2
C34 C35 H35A 109.5
C34 C35 H35B 109.5
H35A C35 H35B 109.5
C34 C35 H35C 109.5
H35A C35 H35C 109.5
H35B C35 H35C 109.5
C37 C36 O3 107.5(8)
C37 C36 H36A 110.2
O3 C36 H36A 110.2
C37 C36 H36B 110.2
O3 C36 H36B 110.2
H36A C36 H36B 108.5
C36 C37 H37A 109.5
C36 C37 H37B 109.5
H37A C37 H37B 109.5
C36 C37 H37C 109.5
H37A C37 H37C 109.5
H37B C37 H37C 109.5

loop_
_geom_bond_atom_site_label_1
_geom_bond_atom_site_label_2
_geom_bond_distance
Rh1 N1 2.086(3)
Rh1 N5 2.091(3)
Rh1 C20 2.130(4)
Rh1 C22 2.135(4)
Rh1 C21 2.147(4)
Rh1 C24 2.149(4)
Rh1 N2 2.151(3)
Rh1 C23 2.177(4)
Rh1 C1 2.573(4)
F1 C3 1.343(6)
F2 C9 1.369(5)
F3 C15 1.359(6)
O1 C32 1.314(7)
O1 C34 1.479(6)
O2 C32 1.190(7)
O3 C33 1.294(6)
O3 C36 1.478(8)
O4 C33 1.170(6)
N1 C1 1.318(5)
N1 C2 1.391(5)
N2 C1 1.325(5)
N2 C8 1.400(5)
N3 C1 1.378(5)
N3 C14 1.395(5)
N3 H3 0.8600
N4 N5 1.330(5)
N4 C30 1.331(5)
N5 N6 1.325(4)
N6 C31 1.352(5)
C2 C3 1.382(7)
C2 C7 1.387(6)
C3 C4 1.363(7)
C4 C5 1.371(9)
C4 H4 0.9300
C5 C6 1.362(9)
C5 H5 0.9300
C6 C7 1.392(8)
C6 H6 0.9300
C7 H7 0.9300
C8 C9 1.378(6)
C8 C13 1.382(6)
C9 C10 1.370(6)
C10 C11 1.356(7)
C10 H10 0.9300
C11 C12 1.347(7)
C11 H11 0.9300
C12 C13 1.380(6)
C12 H12 0.9300
C13 H13 0.9300
C14 C19 1.374(6)
C14 C15 1.381(6)
C15 C16 1.363(7)
C16 C17 1.345(8)
C16 H16 0.9300
C17 C18 1.373(9)
C17 H17 0.9300
C18 C19 1.389(7)
C18 H18 0.9300
C19 H19 0.9300
C20 C21 1.394(7)
C20 C24 1.442(7)
C20 C25 1.498(6)
C21 C22 1.407(6)
C21 C26 1.497(7)
C22 C23 1.407(7)
C22 C27 1.502(6)
C23 C24 1.406(7)
C23 C28 1.507(7)
C24 C29 1.498(7)
C25 H25A 0.9600
C25 H25B 0.9600
C25 H25C 0.9600
C26 H26A 0.9600
C26 H26B 0.9600
C26 H26C 0.9600
C27 H27A 0.9600
C27 H27B 0.9600
C27 H27C 0.9600
C28 H28A 0.9600
C28 H28B 0.9600
C28 H28C 0.9600
C29 H29A 0.9600
C29 H29B 0.9600
C29 H29C 0.9600
C30 C31 1.378(6)
C30 C33 1.477(7)
C31 C32 1.457(7)
C34 C35 1.413(11)
C34 H34A 0.9700
C34 H34B 0.9700
C35 H35A 0.9600
C35 H35B 0.9600
C35 H35C 0.9600
C36 C37 1.412(12)
C36 H36A 0.9700
C36 H36B 0.9700
C37 H37A 0.9600
C37 H37B 0.9600
C37 H37C 0.9600

loop_
_geom_torsion_atom_site_label_1
_geom_torsion_atom_site_label_2
_geom_torsion_atom_site_label_3
_geom_torsion_atom_site_label_4
_geom_torsion
C30 N4 N5 N6 -0.1(5)
C30 N4 N5 Rh1 177.7(3)
N4 N5 N6 C31 0.0(5)
Rh1 N5 N6 C31 -177.7(3)
C2 N1 C1 N2 -155.4(4)
Rh1 N1 C1 N2 3.0(3)
C2 N1 C1 N3 29.7(6)
Rh1 N1 C1 N3 -171.9(3)
C2 N1 C1 Rh1 -158.4(5)
C8 N2 C1 N1 -163.7(4)
Rh1 N2 C1 N1 -2.9(3)
C8 N2 C1 N3 11.4(6)
Rh1 N2 C1 N3 172.1(3)
C8 N2 C1 Rh1 -160.8(4)
C14 N3 C1 N1 13.9(7)
C14 N3 C1 N2 -160.4(4)
C1 N1 C2 C3 42.3(6)
Rh1 N1 C2 C3 -108.3(5)
C1 N1 C2 C7 -144.5(4)
Rh1 N1 C2 C7 64.9(5)
C7 C2 C3 F1 -177.9(4)
N1 C2 C3 F1 -4.7(7)
C7 C2 C3 C4 -0.7(7)
N1 C2 C3 C4 172.6(5)
F1 C3 C4 C5 176.5(5)
C2 C3 C4 C5 -0.7(9)
C3 C4 C5 C6 2.2(10)
C4 C5 C6 C7 -2.4(10)
C3 C2 C7 C6 0.6(6)
N1 C2 C7 C6 -173.0(4)
C5 C6 C7 C2 1.0(8)
C1 N2 C8 C9 -58.4(6)
Rh1 N2 C8 C9 150.6(3)
C1 N2 C8 C13 126.0(5)
Rh1 N2 C8 C13 -25.0(6)
C13 C8 C9 F2 177.9(4)
N2 C8 C9 F2 2.1(6)
C13 C8 C9 C10 -1.8(6)
N2 C8 C9 C10 -177.7(4)
F2 C9 C10 C11 -178.4(4)
C8 C9 C10 C11 1.3(7)
C9 C10 C11 C12 -0.2(8)
C10 C11 C12 C13 -0.3(8)
C11 C12 C13 C8 -0.3(7)
C9 C8 C13 C12 1.3(6)
N2 C8 C13 C12 177.3(4)
C1 N3 C14 C19 40.0(7)
C1 N3 C14 C15 -141.8(4)
C19 C14 C15 F3 177.0(4)
N3 C14 C15 F3 -1.3(6)
C19 C14 C15 C16 -1.1(8)
N3 C14 C15 C16 -179.4(5)
F3 C15 C16 C17 -179.5(6)
C14 C15 C16 C17 -1.5(9)
C15 C16 C17 C18 2.6(10)
C16 C17 C18 C19 -1.2(10)
C15 C14 C19 C18 2.5(7)
N3 C14 C19 C18 -179.3(4)
C17 C18 C19 C14 -1.4(8)
C24 C20 C21 C22 3.1(5)
C25 C20 C21 C22 179.1(4)
Rh1 C20 C21 C22 -59.7(3)
C24 C20 C21 C26 -176.4(4)
C25 C20 C21 C26 -0.5(7)
Rh1 C20 C21 C26 120.8(4)
C24 C20 C21 Rh1 62.8(3)
C25 C20 C21 Rh1 -121.2(5)
C20 C21 C22 C23 -4.1(5)
C26 C21 C22 C23 175.4(4)
Rh1 C21 C22 C23 -63.8(3)
C20 C21 C22 C27 -178.1(4)
C26 C21 C22 C27 1.4(7)
Rh1 C21 C22 C27 122.2(4)
C20 C21 C22 Rh1 59.7(3)
C26 C21 C22 Rh1 -120.8(4)
C21 C22 C23 C24 3.4(5)
C27 C22 C23 C24 177.5(4)
Rh1 C22 C23 C24 -59.5(3)
C21 C22 C23 C28 -174.4(4)
C27 C22 C23 C28 -0.3(7)
Rh1 C22 C23 C28 122.7(5)
C21 C22 C23 Rh1 62.9(3)
C27 C22 C23 Rh1 -123.0(4)
C22 C23 C24 C20 -1.5(5)
C28 C23 C24 C20 176.3(4)
Rh1 C23 C24 C20 -60.6(3)
C22 C23 C24 C29 -179.7(4)
C28 C23 C24 C29 -1.9(8)
Rh1 C23 C24 C29 121.2(5)
C22 C23 C24 Rh1 59.1(3)
C28 C23 C24 Rh1 -123.1(5)
C21 C20 C24 C23 -1.0(5)
C25 C20 C24 C23 -177.1(4)
Rh1 C20 C24 C23 62.3(3)
C21 C20 C24 C29 177.3(4)
C25 C20 C24 C29 1.2(7)
Rh1 C20 C24 C29 -119.5(5)
C21 C20 C24 Rh1 -63.2(3)
C25 C20 C24 Rh1 120.7(4)
N5 N4 C30 C31 0.2(5)
N5 N4 C30 C33 -177.6(4)
N5 N6 C31 C30 0.2(5)
N5 N6 C31 C32 -175.2(4)
N4 C30 C31 N6 -0.3(5)
C33 C30 C31 N6 177.2(5)
N4 C30 C31 C32 174.9(5)
C33 C30 C31 C32 -7.6(9)
C34 O1 C32 O2 0.4(10)
C34 O1 C32 C31 -178.6(5)
N6 C31 C32 O2 154.3(6)
C30 C31 C32 O2 -20.2(10)
N6 C31 C32 O1 -26.7(8)
C30 C31 C32 O1 158.9(5)
C36 O3 C33 O4 -0.7(11)
C36 O3 C33 C30 173.9(7)
N4 C30 C33 O4 -53.6(8)
C31 C30 C33 O4 129.1(7)
N4 C30 C33 O3 132.0(5)
C31 C30 C33 O3 -45.3(8)
C32 O1 C34 C35 172.6(7)
C33 O3 C36 C37 -151.7(7)
